data_7000495
loop_
_publ_author_name
'Redshaw, Carl'
'Homden, Damien'
'Hughes, David L.'
'Wright, Joseph A.'
'Elsegood, Mark R. J.'

_publ_section_title
;
 New structural motifs in chromium(iii) calix[4 and 6]arene chemistry
;
_journal_issue 7
_journal_name_full 'Dalton Transactions'
_journal_page_first 1231
_journal_page_last 1242
_journal_paper_doi 10.1039/b813313a
_journal_year 2009
_chemical_formula_moiety 'C92 H112 Cr2 N2 O8, 4(C3 H6 O), 0.5(H2 O)'
_chemical_formula_structural '[Cr(calix[4]arene-H)(NCMe)]2.4(Me2CO).0.5(H2O)'
_chemical_formula_sum 'C104 H137 Cr2 N2 O12.5'
_chemical_formula_weight 1719.16
_chemical_name_common 'Chromium (calix(4)arene-H) acetonitrile adduct dimer'
_space_group_IT_number 61
_symmetry_cell_setting orthorhombic
_symmetry_Int_Tables_number 61
_symmetry_space_group_name_Hall '-P 2ac 2ab'
_symmetry_space_group_name_H-M 'P b c a'
_atom_sites_solution_hydrogens geom
_atom_sites_solution_primary direct
_atom_sites_solution_secondary difmap
_cell_angle_alpha 90.00
_cell_angle_beta 90.00
_cell_angle_gamma 90.00
_cell_formula_units_Z 4
_cell_length_a 21.5322(9)
_cell_length_b 18.5174(6)
_cell_length_c 24.3085(11)
_cell_measurement_temperature 140(1)
_cell_volume 9692.3(7)
_computing_cell_refinement
;
CrysAlis RED, Oxford Diffraction Ltd., Version 1.171.29.9
;
_computing_data_collection
;
CrysAlis CCD, Oxford Diffraction Ltd., Version 1.171.29.9
;
_computing_data_reduction
;
CrysAlis RED, Oxford Diffraction Ltd., Version 1.171.29.9
;
_computing_molecular_graphics 'ORTEP (Johnson, 1971)'
_computing_publication_material 'SHELXL-97 (Sheldrick, 2008)'
_computing_structure_refinement 'SHELXL-97 (Sheldrick, 2008)'
_computing_structure_solution 'SHELXS-97 (Sheldrick, 2008)'
_diffrn_ambient_temperature 140(1)
_diffrn_detector_area_resol_mean 16.0050
_diffrn_measured_fraction_theta_full 0.994
_diffrn_measured_fraction_theta_max 0.994
_diffrn_measurement_device_type 'Oxford Diffraction Xcalibur 3/CCD'
_diffrn_measurement_method 'Thin slice \f and \w scans'
_diffrn_radiation_monochromator graphite
_diffrn_radiation_source 'Enhance (Mo) X-ray Source'
_diffrn_radiation_type Mo-K\a
_diffrn_radiation_wavelength 0.71073
_diffrn_reflns_av_R_equivalents 0.1069
_diffrn_reflns_av_sigmaI/netI 0.0598
_diffrn_reflns_limit_h_max 20
_diffrn_reflns_limit_h_min -20
_diffrn_reflns_limit_k_max 18
_diffrn_reflns_limit_k_min -17
_diffrn_reflns_limit_l_max 23
_diffrn_reflns_limit_l_min -23
_diffrn_reflns_number 60445
_diffrn_reflns_theta_full 20.25
_diffrn_reflns_theta_max 20.25
_diffrn_reflns_theta_min 3.47
_exptl_absorpt_coefficient_mu 0.284
_exptl_absorpt_correction_T_max 1.014
_exptl_absorpt_correction_T_min 0.989
_exptl_absorpt_correction_type multi-scan
_exptl_absorpt_process_details
;
CrysAlis RED, Oxford Diffraction Ltd., Version 1.171.29.9
Empirical absorption correction using spherical harmonics,
implemented in SCALE3 ABSPACK scaling algorithm.
;
_exptl_crystal_colour blue-grey
_exptl_crystal_density_diffrn 1.178
_exptl_crystal_density_method 'not measured'
_exptl_crystal_description fragment
_exptl_crystal_F_000 3692
_exptl_crystal_size_max 0.43
_exptl_crystal_size_mid 0.34
_exptl_crystal_size_min 0.18
_refine_diff_density_max 0.659
_refine_diff_density_min -0.221
_refine_diff_density_rms 0.049
_refine_ls_extinction_method none
_refine_ls_goodness_of_fit_ref 1.003
_refine_ls_hydrogen_treatment mixed
_refine_ls_matrix_type full
_refine_ls_number_parameters 611
_refine_ls_number_reflns 4658
_refine_ls_number_restraints 12
_refine_ls_restrained_S_all 1.002
_refine_ls_R_factor_all 0.0928
_refine_ls_R_factor_gt 0.0549
_refine_ls_shift/su_max 0.010
_refine_ls_shift/su_mean 0.001
_refine_ls_structure_factor_coef Fsqd
_refine_ls_weighting_details 'calc w=1/[\s^2^(Fo^2^)+(0.0955P)^2^] where P=(Fo^2^+2Fc^2^)/3'
_refine_ls_weighting_scheme calc
_refine_ls_wR_factor_gt 0.1341
_refine_ls_wR_factor_ref 0.1502
_reflns_number_gt 3180
_reflns_number_total 4658
_reflns_threshold_expression I>2sigma(I)
_cod_data_source_file b813313a.txt
_cod_data_source_block 4
_cod_depositor_comments
;
The following automatic conversions were performed:
'_symmetry_cell_setting' value 'Orthorhombic' changed to 'orthorhombic'
according to '/home/saulius/struct/CIF-dictionaries/cif_core.dic'
dictionary named 'cif_core.dic' version 2.4.1 from 2010-06-29.

Automatic conversion script
Id: cif_fix_enum 1527 2010-12-29 10:47:43Z saulius 
;
_cod_original_sg_symbol_H-M Pbca
_cod_original_formula_sum 'C104 H137 Cr2 N2 O12.50'
_cod_database_code 7000495

loop_
_symmetry_equiv_pos_as_xyz
'x, y, z'
'-x+1/2, -y, z+1/2'
'-x, y+1/2, -z+1/2'
'x+1/2, -y+1/2, -z'
'-x, -y, -z'
'x-1/2, y, -z-1/2'
'x, -y-1/2, z-1/2'
'-x-1/2, y-1/2, z'

loop_
_atom_site_label
_atom_site_type_symbol
_atom_site_fract_x
_atom_site_fract_y
_atom_site_fract_z
_atom_site_U_iso_or_equiv
_atom_site_adp_type
_atom_site_occupancy
_atom_site_symmetry_multiplicity
_atom_site_calc_flag
_atom_site_refinement_flags
_atom_site_disorder_assembly
_atom_site_disorder_group
Cr1 Cr 0.54042(4) 0.43692(4) 0.51365(3) 0.0303(3) Uani 1 1 d . . .
O1 O 0.50291(14) 0.48598(15) 0.44741(13) 0.0282(9) Uani 1 1 d . . .
C11 C 0.5122(2) 0.4612(2) 0.3945(2) 0.0286(13) Uani 1 1 d . . .
C12 C 0.5656(2) 0.4813(2) 0.3657(2) 0.0303(13) Uani 1 1 d . A .
C13 C 0.5759(3) 0.4503(3) 0.3144(2) 0.0362(14) Uani 1 1 d . . .
H13 H 0.6113 0.4640 0.2951 0.043 Uiso 1 1 calc R . .
C14 C 0.5370(3) 0.4009(3) 0.2908(2) 0.0392(15) Uani 1 1 d . A .
C141 C 0.5500(3) 0.3674(3) 0.2345(2) 0.0482(16) Uani 1 1 d . . .
C142 C 0.5025(9) 0.2969(7) 0.2228(6) 0.055(4) Uani 0.510(15) 1 d P A 1
H14A H 0.5070 0.2623 0.2519 0.083 Uiso 0.510(15) 1 calc PR A 1
H14B H 0.5131 0.2748 0.1883 0.083 Uiso 0.510(15) 1 calc PR A 1
H14C H 0.4603 0.3135 0.2215 0.083 Uiso 0.510(15) 1 calc PR A 1
C143 C 0.5426(9) 0.4169(8) 0.1919(6) 0.047(5) Uani 0.510(15) 1 d P A 1
H14D H 0.5512 0.3936 0.1574 0.070 Uiso 0.510(15) 1 calc PR A 1
H14E H 0.5708 0.4564 0.1970 0.070 Uiso 0.510(15) 1 calc PR A 1
H14F H 0.5007 0.4346 0.1918 0.070 Uiso 0.510(15) 1 calc PR A 1
C144 C 0.6132(6) 0.3285(7) 0.2348(5) 0.053(5) Uani 0.510(15) 1 d P A 1
H14G H 0.6148 0.2955 0.2652 0.080 Uiso 0.510(15) 1 calc PR A 1
H14H H 0.6459 0.3635 0.2383 0.080 Uiso 0.510(15) 1 calc PR A 1
H14I H 0.6183 0.3024 0.2010 0.080 Uiso 0.510(15) 1 calc PR A 1
C145 C 0.6145(7) 0.4001(9) 0.2096(6) 0.078(7) Uani 0.490(15) 1 d P A 2
H14J H 0.6122 0.4518 0.2088 0.117 Uiso 0.490(15) 1 calc PR A 2
H14K H 0.6206 0.3822 0.1729 0.117 Uiso 0.490(15) 1 calc PR A 2
H14L H 0.6487 0.3854 0.2323 0.117 Uiso 0.490(15) 1 calc PR A 2
C146 C 0.5023(11) 0.3999(10) 0.1950(7) 0.066(6) Uani 0.490(15) 1 d P A 2
H14M H 0.5037 0.4516 0.1973 0.099 Uiso 0.490(15) 1 calc PR A 2
H14N H 0.4615 0.3833 0.2047 0.099 Uiso 0.490(15) 1 calc PR A 2
H14O H 0.5117 0.3851 0.1581 0.099 Uiso 0.490(15) 1 calc PR A 2
C147 C 0.5534(12) 0.2923(9) 0.2356(7) 0.086(7) Uani 0.490(15) 1 d P A 2
H14P H 0.5843 0.2775 0.2617 0.129 Uiso 0.490(15) 1 calc PR A 2
H14Q H 0.5644 0.2748 0.1997 0.129 Uiso 0.490(15) 1 calc PR A 2
H14R H 0.5138 0.2728 0.2460 0.129 Uiso 0.490(15) 1 calc PR A 2
C15 C 0.4835(3) 0.3827(2) 0.3209(2) 0.0351(14) Uani 1 1 d . . .
H15 H 0.4555 0.3502 0.3056 0.042 Uiso 1 1 calc R A .
C16 C 0.4708(2) 0.4115(2) 0.3723(2) 0.0270(13) Uani 1 1 d . A .
C17 C 0.4150(2) 0.3824(2) 0.4023(2) 0.0319(14) Uani 1 1 d . . .
H17A H 0.3825 0.3716 0.3760 0.038 Uiso 1 1 calc R A .
H17B H 0.3995 0.4190 0.4273 0.038 Uiso 1 1 calc R . .
O2 O 0.45741(16) 0.38199(18) 0.51605(13) 0.0301(9) Uani 1 1 d . A .
C21 C 0.4523(2) 0.3166(2) 0.4884(2) 0.0272(13) Uani 1 1 d . . .
C22 C 0.4301(2) 0.3144(2) 0.4349(2) 0.0288(13) Uani 1 1 d . A .
C23 C 0.4271(2) 0.2473(3) 0.4098(2) 0.0383(14) Uani 1 1 d . . .
H23 H 0.4115 0.2446 0.3742 0.046 Uiso 1 1 calc R A .
C24 C 0.4462(2) 0.1844(3) 0.4350(2) 0.0342(14) Uani 1 1 d . A .
C241 C 0.4429(3) 0.1121(3) 0.4043(2) 0.0450(16) Uani 1 1 d . . .
C242 C 0.4712(3) 0.0499(3) 0.4358(3) 0.0653(19) Uani 1 1 d . A .
H24A H 0.4509 0.0453 0.4708 0.098 Uiso 1 1 calc R . .
H24B H 0.5147 0.0588 0.4414 0.098 Uiso 1 1 calc R . .
H24C H 0.4660 0.0060 0.4152 0.098 Uiso 1 1 calc R . .
C243 C 0.3741(3) 0.0951(3) 0.3945(3) 0.073(2) Uani 1 1 d . A .
H24D H 0.3552 0.1341 0.3746 0.110 Uiso 1 1 calc R . .
H24E H 0.3535 0.0893 0.4293 0.110 Uiso 1 1 calc R . .
H24F H 0.3705 0.0513 0.3737 0.110 Uiso 1 1 calc R . .
C244 C 0.4757(4) 0.1184(3) 0.3490(3) 0.087(3) Uani 1 1 d . A .
H24G H 0.4581 0.1577 0.3285 0.131 Uiso 1 1 calc R . .
H24H H 0.4705 0.0743 0.3288 0.131 Uiso 1 1 calc R . .
H24I H 0.5191 0.1272 0.3549 0.131 Uiso 1 1 calc R . .
C25 C 0.4697(2) 0.1899(3) 0.4874(2) 0.0341(14) Uani 1 1 d . . .
H25 H 0.4839 0.1483 0.5047 0.041 Uiso 1 1 calc R A .
C26 C 0.4733(2) 0.2550(3) 0.5157(2) 0.0298(13) Uani 1 1 d . A .
C27 C 0.5028(2) 0.2585(2) 0.5725(2) 0.0342(14) Uani 1 1 d . . .
H27A H 0.4861 0.2999 0.5920 0.041 Uiso 1 1 calc R A .
H27B H 0.4914 0.2155 0.5929 0.041 Uiso 1 1 calc R . .
O3 O 0.56785(15) 0.39222(16) 0.57889(13) 0.0294(9) Uani 1 1 d . A .
C31 C 0.6017(2) 0.3318(3) 0.57309(19) 0.0289(13) Uani 1 1 d . . .
C32 C 0.5732(2) 0.2644(3) 0.5712(2) 0.0314(13) Uani 1 1 d . A .
C33 C 0.6094(3) 0.2034(3) 0.5624(2) 0.0427(15) Uani 1 1 d . . .
H33 H 0.5900 0.1585 0.5615 0.051 Uiso 1 1 calc R A .
C34 C 0.6733(3) 0.2063(3) 0.5547(3) 0.0509(17) Uani 1 1 d . A .
C34A C 0.7087(10) 0.1344(13) 0.5676(14) 0.017(8) Uiso 0.195(17) 1 d PD A 1
C342 C 0.738(2) 0.115(2) 0.6226(17) 0.082(16) Uiso 0.195(17) 1 d PD A 1
H34A H 0.7627 0.0718 0.6184 0.124 Uiso 0.195(17) 1 calc PR A 1
H34B H 0.7062 0.1065 0.6494 0.124 Uiso 0.195(17) 1 calc PR A 1
H34C H 0.7643 0.1538 0.6346 0.124 Uiso 0.195(17) 1 calc PR A 1
C343 C 0.7695(11) 0.1461(17) 0.5371(13) 0.021(9) Uiso 0.195(17) 1 d PD A 1
H34D H 0.7907 0.1007 0.5330 0.032 Uiso 0.195(17) 1 calc PR A 1
H34E H 0.7952 0.1789 0.5575 0.032 Uiso 0.195(17) 1 calc PR A 1
H34F H 0.7611 0.1660 0.5014 0.032 Uiso 0.195(17) 1 calc PR A 1
C344 C 0.6701(15) 0.0712(15) 0.5488(18) 0.058(12) Uiso 0.195(17) 1 d PD A 1
H34G H 0.6968 0.0309 0.5410 0.087 Uiso 0.195(17) 1 calc PR A 1
H34H H 0.6477 0.0842 0.5162 0.087 Uiso 0.195(17) 1 calc PR A 1
H34I H 0.6413 0.0581 0.5772 0.087 Uiso 0.195(17) 1 calc PR A 1
C34B C 0.7115(3) 0.1388(3) 0.5382(4) 0.042(2) Uiso 0.805(17) 1 d PD A 2
C345 C 0.7277(6) 0.1029(5) 0.5921(5) 0.111(5) Uani 0.805(17) 1 d PD A 2
H34J H 0.6903 0.0884 0.6105 0.166 Uiso 0.805(17) 1 calc PR A 2
H34K H 0.7502 0.1362 0.6148 0.166 Uiso 0.805(17) 1 calc PR A 2
H34L H 0.7530 0.0611 0.5852 0.166 Uiso 0.805(17) 1 calc PR A 2
C346 C 0.6757(4) 0.0862(5) 0.5035(6) 0.098(5) Uani 0.805(17) 1 d PD A 2
H34M H 0.6658 0.1081 0.4688 0.148 Uiso 0.805(17) 1 calc PR A 2
H34N H 0.6380 0.0731 0.5221 0.148 Uiso 0.805(17) 1 calc PR A 2
H34O H 0.7004 0.0438 0.4974 0.148 Uiso 0.805(17) 1 calc PR A 2
C347 C 0.7697(5) 0.1555(5) 0.5062(6) 0.096(4) Uani 0.805(17) 1 d PD A 2
H34P H 0.7587 0.1769 0.4716 0.144 Uiso 0.805(17) 1 calc PR A 2
H34Q H 0.7924 0.1117 0.4999 0.144 Uiso 0.805(17) 1 calc PR A 2
H34R H 0.7949 0.1886 0.5268 0.144 Uiso 0.805(17) 1 calc PR A 2
C35 C 0.7001(3) 0.2745(3) 0.5575(2) 0.0472(16) Uani 1 1 d . . .
H35 H 0.7429 0.2783 0.5534 0.057 Uiso 1 1 calc R A .
C36 C 0.6664(3) 0.3368(2) 0.5659(2) 0.0348(14) Uani 1 1 d . A .
C37 C 0.6977(2) 0.4099(2) 0.5603(2) 0.0360(14) Uani 1 1 d . . .
H37A H 0.6733 0.4458 0.5797 0.043 Uiso 1 1 calc R A .
H37B H 0.7383 0.4079 0.5775 0.043 Uiso 1 1 calc R . .
O4 O 0.61106(15) 0.50117(15) 0.50452(13) 0.0304(8) Uani 1 1 d . A .
C41 C 0.6608(2) 0.4766(2) 0.4755(2) 0.0299(13) Uani 1 1 d . . .
C42 C 0.7052(2) 0.4334(2) 0.5008(2) 0.0313(13) Uani 1 1 d . A .
C43 C 0.7548(3) 0.4083(3) 0.4707(3) 0.0442(15) Uani 1 1 d . . .
H43 H 0.7844 0.3797 0.4881 0.053 Uiso 1 1 calc R A .
C44 C 0.7624(3) 0.4241(3) 0.4152(3) 0.0535(17) Uani 1 1 d . A .
C44A C 0.8180(4) 0.3939(8) 0.3843(4) 0.068(3) Uani 0.839(12) 1 d PD A 1
C442 C 0.8759(4) 0.4308(6) 0.4059(4) 0.099(4) Uani 0.839(12) 1 d PD A 1
H44A H 0.8779 0.4254 0.4451 0.148 Uiso 0.839(12) 1 calc PR A 1
H44B H 0.8746 0.4812 0.3967 0.148 Uiso 0.839(12) 1 calc PR A 1
H44C H 0.9119 0.4092 0.3895 0.148 Uiso 0.839(12) 1 calc PR A 1
C443 C 0.8119(5) 0.4042(8) 0.3222(3) 0.091(4) Uani 0.839(12) 1 d PD A 1
H44D H 0.7741 0.3821 0.3096 0.137 Uiso 0.839(12) 1 calc PR A 1
H44E H 0.8466 0.3820 0.3041 0.137 Uiso 0.839(12) 1 calc PR A 1
H44F H 0.8111 0.4548 0.3138 0.137 Uiso 0.839(12) 1 calc PR A 1
C444 C 0.8297(5) 0.3115(6) 0.3953(5) 0.115(4) Uani 0.839(12) 1 d PD A 1
H44G H 0.8345 0.3035 0.4341 0.172 Uiso 0.839(12) 1 calc PR A 1
H44H H 0.8668 0.2966 0.3765 0.172 Uiso 0.839(12) 1 calc PR A 1
H44I H 0.7951 0.2840 0.3819 0.172 Uiso 0.839(12) 1 calc PR A 1
C44B C 0.824(3) 0.422(2) 0.372(3) 0.09(3) Uiso 0.161(12) 1 d PD A 2
C445 C 0.856(2) 0.365(3) 0.4076(19) 0.065(15) Uiso 0.161(12) 1 d PD A 2
H44J H 0.8914 0.3458 0.3883 0.097 Uiso 0.161(12) 1 calc PR A 2
H44K H 0.8275 0.3264 0.4155 0.097 Uiso 0.161(12) 1 calc PR A 2
H44L H 0.8696 0.3865 0.4414 0.097 Uiso 0.161(12) 1 calc PR A 2
C446 C 0.803(4) 0.364(4) 0.331(3) 0.14(4) Uiso 0.161(12) 1 d PD A 2
H44M H 0.7713 0.3836 0.3073 0.211 Uiso 0.161(12) 1 calc PR A 2
H44N H 0.7858 0.3233 0.3508 0.211 Uiso 0.161(12) 1 calc PR A 2
H44O H 0.8373 0.3480 0.3093 0.211 Uiso 0.161(12) 1 calc PR A 2
C447 C 0.8576(17) 0.4936(19) 0.3690(17) 0.061(14) Uiso 0.161(12) 1 d PD A 2
H44P H 0.8324 0.5277 0.3493 0.092 Uiso 0.161(12) 1 calc PR A 2
H44Q H 0.8964 0.4874 0.3501 0.092 Uiso 0.161(12) 1 calc PR A 2
H44R H 0.8652 0.5112 0.4055 0.092 Uiso 0.161(12) 1 calc PR A 2
C45 C 0.7170(3) 0.4660(3) 0.3911(2) 0.0459(15) Uani 1 1 d . . .
H45 H 0.7209 0.4772 0.3539 0.055 Uiso 1 1 calc R A .
C46 C 0.6659(2) 0.4923(2) 0.4194(2) 0.0330(13) Uani 1 1 d . A .
C47 C 0.6150(2) 0.5314(3) 0.3888(2) 0.0389(14) Uani 1 1 d . . .
H47A H 0.6333 0.5587 0.3588 0.047 Uiso 1 1 calc R A .
H47B H 0.5954 0.5656 0.4136 0.047 Uiso 1 1 calc R . .
N1 N 0.57496(18) 0.3601(2) 0.46200(17) 0.0209(10) Uani 1 1 d . . .
C51 C 0.6005(4) 0.3204(4) 0.4380(3) 0.066(2) Uani 1 1 d . . .
C52 C 0.6234(3) 0.2703(3) 0.4018(2) 0.0517(16) Uani 1 1 d . . .
H52A H 0.6453 0.2335 0.4217 0.078 Uiso 1 1 calc R . .
H52B H 0.6512 0.2934 0.3765 0.078 Uiso 1 1 calc R . .
H52C H 0.5896 0.2488 0.3818 0.078 Uiso 1 1 calc R . .
O6 O 0.8705(4) 0.8771(4) 0.7766(3) 0.155(3) Uani 1 1 d . . .
C61 C 0.8907(6) 0.9111(6) 0.7368(4) 0.106(3) Uani 1 1 d . . .
C62 C 0.9509(5) 0.9087(4) 0.7148(3) 0.105(3) Uani 1 1 d . . .
H62A H 0.9491 0.8914 0.6776 0.158 Uiso 1 1 calc R . .
H62B H 0.9762 0.8768 0.7364 0.158 Uiso 1 1 calc R . .
H62C H 0.9686 0.9563 0.7152 0.158 Uiso 1 1 calc R . .
C63 C 0.8490(6) 0.9657(7) 0.7080(5) 0.172(5) Uani 1 1 d . . .
H63A H 0.8064 0.9561 0.7172 0.259 Uiso 1 1 calc R . .
H63B H 0.8544 0.9617 0.6689 0.259 Uiso 1 1 calc R . .
H63C H 0.8599 1.0135 0.7197 0.259 Uiso 1 1 calc R . .
O7 O 0.8563(4) 0.2355(4) 0.7180(3) 0.157(3) Uani 1 1 d . . .
C71 C 0.8162(7) 0.2784(6) 0.7319(4) 0.126(4) Uani 1 1 d . . .
C72 C 0.8291(8) 0.3414(7) 0.7681(5) 0.250(9) Uani 1 1 d . . .
H72A H 0.8251 0.3852 0.7473 0.375 Uiso 1 1 calc R . .
H72B H 0.8705 0.3378 0.7825 0.375 Uiso 1 1 calc R . .
H72C H 0.7999 0.3419 0.7980 0.375 Uiso 1 1 calc R . .
C73 C 0.7498(7) 0.2723(8) 0.7105(6) 0.197(6) Uani 1 1 d . . .
H73A H 0.7495 0.2436 0.6776 0.296 Uiso 1 1 calc R . .
H73B H 0.7341 0.3197 0.7024 0.296 Uiso 1 1 calc R . .
H73C H 0.7242 0.2499 0.7379 0.296 Uiso 1 1 calc R . .
O8 O 0.7810(9) 0.8667(9) 0.8597(7) 0.082(5) Uiso 0.25 1 d P . .
H2 H 0.432(2) 0.416(3) 0.508(2) 0.041(17) Uiso 1 1 d . . .

loop_
_atom_site_aniso_label
_atom_site_aniso_U_11
_atom_site_aniso_U_22
_atom_site_aniso_U_33
_atom_site_aniso_U_23
_atom_site_aniso_U_13
_atom_site_aniso_U_12
Cr1 0.0352(6) 0.0212(5) 0.0345(5) 0.0011(4) 0.0001(4) 0.0016(4)
O1 0.032(2) 0.0201(18) 0.033(2) -0.0001(15) 0.0026(17) -0.0018(14)
C11 0.038(4) 0.019(3) 0.029(4) -0.001(2) -0.004(3) 0.015(3)
C12 0.036(4) 0.026(3) 0.029(4) 0.009(3) 0.001(3) 0.008(3)
C13 0.041(4) 0.039(3) 0.029(4) 0.006(3) 0.001(3) 0.005(3)
C14 0.046(4) 0.044(4) 0.028(4) 0.000(3) -0.004(3) 0.020(3)
C141 0.051(5) 0.059(5) 0.035(4) -0.012(3) 0.000(3) 0.007(3)
C142 0.075(11) 0.052(9) 0.039(8) -0.017(6) 0.006(9) -0.001(8)
C143 0.069(15) 0.043(10) 0.028(8) 0.005(7) -0.004(9) 0.005(8)
C144 0.053(10) 0.062(11) 0.045(8) -0.013(7) -0.005(7) 0.020(8)
C145 0.087(14) 0.096(14) 0.052(10) -0.036(9) 0.026(9) -0.031(10)
C146 0.107(18) 0.061(11) 0.031(9) -0.014(7) -0.016(12) -0.005(12)
C147 0.12(2) 0.067(13) 0.072(13) -0.019(9) 0.029(13) 0.006(13)
C15 0.041(4) 0.030(3) 0.034(4) -0.001(3) -0.012(3) 0.009(3)
C16 0.028(3) 0.020(3) 0.033(3) 0.000(3) -0.005(3) 0.010(2)
C17 0.039(4) 0.026(3) 0.031(3) -0.006(2) -0.009(3) 0.004(2)
O2 0.036(2) 0.018(2) 0.037(2) 0.0002(17) -0.0010(18) 0.0052(17)
C21 0.027(3) 0.018(3) 0.036(4) -0.002(3) 0.007(3) 0.000(2)
C22 0.025(3) 0.025(3) 0.036(4) -0.001(3) -0.002(3) 0.003(2)
C23 0.049(4) 0.026(4) 0.040(4) -0.005(3) -0.004(3) 0.004(3)
C24 0.035(4) 0.027(3) 0.040(4) -0.003(3) 0.004(3) 0.004(2)
C241 0.057(4) 0.029(4) 0.048(4) -0.006(3) 0.005(3) 0.005(3)
C242 0.090(5) 0.029(4) 0.077(5) -0.005(3) -0.007(4) 0.006(3)
C243 0.092(6) 0.042(4) 0.085(5) -0.020(3) -0.019(4) 0.004(4)
C244 0.151(8) 0.043(4) 0.068(5) -0.008(3) 0.039(5) 0.016(4)
C25 0.035(3) 0.022(3) 0.045(4) 0.006(3) 0.006(3) 0.001(2)
C26 0.026(3) 0.025(3) 0.039(3) 0.005(3) 0.002(3) -0.002(2)
C27 0.042(4) 0.023(3) 0.037(4) 0.009(2) -0.005(3) -0.002(2)
O3 0.035(2) 0.0198(19) 0.034(2) -0.0005(15) 0.0024(17) 0.0071(17)
C31 0.038(4) 0.023(3) 0.026(3) 0.001(2) -0.008(3) 0.001(3)
C32 0.034(4) 0.023(3) 0.038(4) 0.005(2) -0.003(3) 0.004(3)
C33 0.052(5) 0.018(3) 0.059(4) 0.003(3) -0.017(3) 0.000(3)
C34 0.043(4) 0.026(4) 0.084(5) -0.004(3) -0.010(4) 0.010(3)
C345 0.166(12) 0.088(8) 0.078(9) -0.008(7) -0.033(8) 0.102(8)
C346 0.079(7) 0.050(6) 0.166(14) -0.061(7) -0.044(8) 0.028(5)
C347 0.137(11) 0.049(6) 0.102(11) -0.010(7) 0.021(8) 0.030(6)
C35 0.030(3) 0.025(4) 0.087(5) -0.007(3) -0.008(3) 0.004(3)
C36 0.039(4) 0.023(3) 0.043(4) -0.004(2) -0.010(3) 0.004(3)
C37 0.026(3) 0.028(3) 0.054(4) -0.014(3) -0.009(3) 0.001(2)
O4 0.031(2) 0.0270(19) 0.033(2) -0.0031(15) 0.0059(19) 0.0024(15)
C41 0.029(3) 0.020(3) 0.041(4) -0.009(3) -0.004(3) -0.005(3)
C42 0.030(3) 0.026(3) 0.038(4) -0.013(3) 0.000(3) -0.005(3)
C43 0.036(4) 0.048(4) 0.048(4) -0.015(3) -0.008(3) 0.006(3)
C44 0.027(4) 0.082(5) 0.051(5) -0.025(4) 0.000(3) 0.003(3)
C44A 0.029(6) 0.131(9) 0.044(7) -0.023(7) 0.006(5) 0.005(7)
C442 0.045(6) 0.162(11) 0.089(8) -0.034(7) 0.034(5) -0.011(6)
C443 0.067(7) 0.162(13) 0.046(7) -0.029(7) 0.017(5) 0.053(8)
C444 0.096(9) 0.095(9) 0.153(11) -0.034(7) 0.036(7) 0.042(7)
C45 0.036(4) 0.067(4) 0.035(4) -0.014(3) 0.007(3) -0.005(3)
C46 0.035(4) 0.027(3) 0.038(4) -0.004(3) -0.001(3) -0.007(3)
C47 0.049(4) 0.035(3) 0.032(3) 0.001(3) 0.013(3) -0.009(3)
N1 0.021(2) 0.014(2) 0.027(3) 0.002(2) 0.003(2) 0.0064(19)
C51 0.084(6) 0.055(5) 0.061(5) 0.002(4) -0.001(4) 0.011(4)
C52 0.055(4) 0.035(3) 0.065(4) -0.011(3) 0.011(3) 0.010(3)
O6 0.188(8) 0.167(6) 0.110(6) 0.014(5) 0.038(5) -0.058(5)
C61 0.121(9) 0.126(8) 0.070(7) -0.019(6) -0.013(7) -0.026(7)
C62 0.140(9) 0.108(7) 0.068(6) 0.001(5) 0.009(6) -0.049(6)
C63 0.159(11) 0.242(14) 0.116(10) -0.045(9) -0.018(8) -0.017(11)
O7 0.170(8) 0.158(7) 0.143(7) 0.012(5) 0.066(6) 0.026(6)
C71 0.169(13) 0.116(9) 0.094(8) 0.015(6) 0.060(8) -0.012(8)
C72 0.38(2) 0.191(12) 0.175(13) -0.118(11) 0.070(13) -0.118(14)
C73 0.135(11) 0.237(16) 0.219(16) -0.017(11) 0.004(11) -0.011(10)

loop_
_atom_type_symbol
_atom_type_description
_atom_type_scat_dispersion_real
_atom_type_scat_dispersion_imag
_atom_type_scat_source
C C 0.0033 0.0016 'International Tables Vol C Tables 4.2.6.8 and 6.1.1.4'
H H 0.0000 0.0000 'International Tables Vol C Tables 4.2.6.8 and 6.1.1.4'
O O 0.0106 0.0060 'International Tables Vol C Tables 4.2.6.8 and 6.1.1.4'
Cr Cr 0.3209 0.6236 'International Tables Vol C Tables 4.2.6.8 and 6.1.1.4'
N N 0.0061 0.0033 'International Tables Vol C Tables 4.2.6.8 and 6.1.1.4'

loop_
_geom_angle_atom_site_label_1
_geom_angle_atom_site_label_2
_geom_angle_atom_site_label_3
_geom_angle
_geom_angle_site_symmetry_1
_geom_angle_site_symmetry_3
_geom_angle_publ_flag
O3 Cr1 O4 96.88(14) . . ?
O3 Cr1 O1 93.62(13) . 5_666 ?
O4 Cr1 O1 88.96(13) . 5_666 ?
O3 Cr1 O1 174.39(14) . . ?
O4 Cr1 O1 86.93(13) . . ?
O1 Cr1 O1 82.31(14) 5_666 . ?
O3 Cr1 N1 95.60(14) . . ?
O4 Cr1 N1 94.09(14) . . ?
O1 Cr1 N1 169.87(15) 5_666 . ?
O1 Cr1 N1 88.20(14) . . ?
O3 Cr1 O2 91.79(14) . . ?
O4 Cr1 O2 170.29(14) . . ?
O1 Cr1 O2 86.13(13) 5_666 . ?
O1 Cr1 O2 84.11(13) . . ?
N1 Cr1 O2 89.39(14) . . ?
C11 O1 Cr1 139.9(3) . 5_666 ?
C11 O1 Cr1 122.4(3) . . ?
Cr1 O1 Cr1 97.69(14) 5_666 . ?
O1 C11 C16 119.3(5) . . ?
O1 C11 C12 119.9(5) . . ?
C16 C11 C12 120.7(5) . . ?
C13 C12 C11 118.1(5) . . ?
C13 C12 C47 118.1(5) . . ?
C11 C12 C47 123.6(5) . . ?
C14 C13 C12 123.6(5) . . ?
C14 C13 H13 118.2 . . ?
C12 C13 H13 118.2 . . ?
C13 C14 C15 116.4(5) . . ?
C13 C14 C141 122.4(5) . . ?
C15 C14 C141 121.2(5) . . ?
C147 C141 C146 116.1(12) . . ?
C143 C141 C14 112.3(8) . . ?
C147 C141 C14 113.4(8) . . ?
C146 C141 C14 106.3(8) . . ?
C143 C141 C144 114.3(10) . . ?
C14 C141 C144 110.3(6) . . ?
C147 C141 C145 109.4(11) . . ?
C146 C141 C145 101.1(11) . . ?
C14 C141 C145 109.8(6) . . ?
C143 C141 C142 108.4(9) . . ?
C14 C141 C142 110.8(6) . . ?
C144 C141 C142 100.1(9) . . ?
C141 C142 H14A 109.5 . . ?
C141 C142 H14B 109.5 . . ?
H14A C142 H14B 109.5 . . ?
C141 C142 H14C 109.5 . . ?
H14A C142 H14C 109.5 . . ?
H14B C142 H14C 109.5 . . ?
C141 C143 H14D 109.5 . . ?
C141 C143 H14E 109.5 . . ?
H14D C143 H14E 109.5 . . ?
C141 C143 H14F 109.5 . . ?
H14D C143 H14F 109.5 . . ?
H14E C143 H14F 109.5 . . ?
C141 C144 H14G 109.5 . . ?
C141 C144 H14H 109.5 . . ?
H14G C144 H14H 109.5 . . ?
C141 C144 H14I 109.5 . . ?
H14G C144 H14I 109.5 . . ?
H14H C144 H14I 109.5 . . ?
C141 C145 H14J 109.5 . . ?
C141 C145 H14K 109.5 . . ?
H14J C145 H14K 109.5 . . ?
C141 C145 H14L 109.5 . . ?
H14J C145 H14L 109.5 . . ?
H14K C145 H14L 109.5 . . ?
C141 C146 H14M 109.5 . . ?
C141 C146 H14N 109.5 . . ?
H14M C146 H14N 109.5 . . ?
C141 C146 H14O 109.5 . . ?
H14M C146 H14O 109.5 . . ?
H14N C146 H14O 109.5 . . ?
C141 C147 H14P 109.5 . . ?
C141 C147 H14Q 109.5 . . ?
H14P C147 H14Q 109.5 . . ?
C141 C147 H14R 109.5 . . ?
H14P C147 H14R 109.5 . . ?
H14Q C147 H14R 109.5 . . ?
C16 C15 C14 122.5(5) . . ?
C16 C15 H15 118.7 . . ?
C14 C15 H15 118.7 . . ?
C15 C16 C11 118.6(5) . . ?
C15 C16 C17 117.2(4) . . ?
C11 C16 C17 124.0(5) . . ?
C16 C17 C22 112.3(4) . . ?
C16 C17 H17A 109.2 . . ?
C22 C17 H17A 109.2 . . ?
C16 C17 H17B 109.2 . . ?
C22 C17 H17B 109.2 . . ?
H17A C17 H17B 107.9 . . ?
C21 O2 Cr1 119.1(3) . . ?
C21 O2 H2 119(3) . . ?
Cr1 O2 H2 101(3) . . ?
C22 C21 O2 120.3(4) . . ?
C22 C21 C26 122.3(4) . . ?
O2 C21 C26 117.3(5) . . ?
C23 C22 C21 117.1(4) . . ?
C23 C22 C17 120.2(5) . . ?
C21 C22 C17 122.5(4) . . ?
C24 C23 C22 123.3(5) . . ?
C24 C23 H23 118.4 . . ?
C22 C23 H23 118.4 . . ?
C25 C24 C23 117.2(5) . . ?
C25 C24 C241 122.3(5) . . ?
C23 C24 C241 120.5(5) . . ?
C242 C241 C244 108.6(5) . . ?
C242 C241 C24 113.6(5) . . ?
C244 C241 C24 110.0(5) . . ?
C242 C241 C243 108.1(5) . . ?
C244 C241 C243 109.2(6) . . ?
C24 C241 C243 107.4(4) . . ?
C241 C242 H24A 109.5 . . ?
C241 C242 H24B 109.5 . . ?
H24A C242 H24B 109.5 . . ?
C241 C242 H24C 109.5 . . ?
H24A C242 H24C 109.5 . . ?
H24B C242 H24C 109.5 . . ?
C241 C243 H24D 109.5 . . ?
C241 C243 H24E 109.5 . . ?
H24D C243 H24E 109.5 . . ?
C241 C243 H24F 109.5 . . ?
H24D C243 H24F 109.5 . . ?
H24E C243 H24F 109.5 . . ?
C241 C244 H24G 109.5 . . ?
C241 C244 H24H 109.5 . . ?
H24G C244 H24H 109.5 . . ?
C241 C244 H24I 109.5 . . ?
H24G C244 H24I 109.5 . . ?
H24H C244 H24I 109.5 . . ?
C24 C25 C26 122.9(5) . . ?
C24 C25 H25 118.5 . . ?
C26 C25 H25 118.5 . . ?
C25 C26 C21 117.2(5) . . ?
C25 C26 C27 120.6(4) . . ?
C21 C26 C27 122.1(4) . . ?
C32 C27 C26 113.7(4) . . ?
C32 C27 H27A 108.8 . . ?
C26 C27 H27A 108.8 . . ?
C32 C27 H27B 108.8 . . ?
C26 C27 H27B 108.8 . . ?
H27A C27 H27B 107.7 . . ?
C31 O3 Cr1 116.6(3) . . ?
O3 C31 C32 120.8(5) . . ?
O3 C31 C36 119.7(4) . . ?
C32 C31 C36 119.4(4) . . ?
C33 C32 C31 119.1(5) . . ?
C33 C32 C27 120.3(4) . . ?
C31 C32 C27 120.2(4) . . ?
C34 C33 C32 123.0(5) . . ?
C34 C33 H33 118.5 . . ?
C32 C33 H33 118.5 . . ?
C33 C34 C35 116.1(5) . . ?
C33 C34 C34B 121.9(5) . . ?
C35 C34 C34B 121.7(6) . . ?
C33 C34 C34A 114.9(8) . . ?
C35 C34 C34A 124.1(9) . . ?
C344 C34A C343 116(2) . . ?
C344 C34A C342 108(3) . . ?
C343 C34A C342 96(2) . . ?
C344 C34A C34 109(2) . . ?
C343 C34A C34 101.5(19) . . ?
C342 C34A C34 126(2) . . ?
C34A C342 H34A 109.5 . . ?
C34A C342 H34B 109.5 . . ?
H34A C342 H34B 109.5 . . ?
C34A C342 H34C 109.5 . . ?
H34A C342 H34C 109.5 . . ?
H34B C342 H34C 109.5 . . ?
C34A C343 H34D 109.5 . . ?
C34A C343 H34E 109.5 . . ?
H34D C343 H34E 109.5 . . ?
C34A C343 H34F 109.5 . . ?
H34D C343 H34F 109.5 . . ?
H34E C343 H34F 109.5 . . ?
C34A C344 H34G 109.5 . . ?
C34A C344 H34H 109.5 . . ?
H34G C344 H34H 109.5 . . ?
C34A C344 H34I 109.5 . . ?
H34G C344 H34I 109.5 . . ?
H34H C344 H34I 109.5 . . ?
C346 C34B C347 105.7(9) . . ?
C346 C34B C345 108.7(8) . . ?
C347 C34B C345 110.2(9) . . ?
C346 C34B C34 113.4(6) . . ?
C347 C34B C34 114.2(6) . . ?
C345 C34B C34 104.7(7) . . ?
C34B C345 H34J 109.5 . . ?
C34B C345 H34K 109.5 . . ?
H34J C345 H34K 109.5 . . ?
C34B C345 H34L 109.5 . . ?
H34J C345 H34L 109.5 . . ?
H34K C345 H34L 109.5 . . ?
C34B C346 H34M 109.5 . . ?
C34B C346 H34N 109.5 . . ?
H34M C346 H34N 109.5 . . ?
C34B C346 H34O 109.5 . . ?
H34M C346 H34O 109.5 . . ?
H34N C346 H34O 109.5 . . ?
C34B C347 H34P 109.5 . . ?
C34B C347 H34Q 109.5 . . ?
H34P C347 H34Q 109.5 . . ?
C34B C347 H34R 109.5 . . ?
H34P C347 H34R 109.5 . . ?
H34Q C347 H34R 109.5 . . ?
C36 C35 C34 123.3(5) . . ?
C36 C35 H35 118.3 . . ?
C34 C35 H35 118.3 . . ?
C35 C36 C31 119.0(5) . . ?
C35 C36 C37 119.9(5) . . ?
C31 C36 C37 120.6(4) . . ?
C42 C37 C36 112.9(4) . . ?
C42 C37 H37A 109.0 . . ?
C36 C37 H37A 109.0 . . ?
C42 C37 H37B 109.0 . . ?
C36 C37 H37B 109.0 . . ?
H37A C37 H37B 107.8 . . ?
C41 O4 Cr1 118.0(3) . . ?
O4 C41 C42 120.2(5) . . ?
O4 C41 C46 120.0(5) . . ?
C42 C41 C46 119.8(5) . . ?
C43 C42 C41 119.6(5) . . ?
C43 C42 C37 119.5(5) . . ?
C41 C42 C37 120.8(5) . . ?
C42 C43 C44 122.4(5) . . ?
C42 C43 H43 118.8 . . ?
C44 C43 H43 118.8 . . ?
C45 C44 C43 116.6(5) . . ?
C45 C44 C44A 123.7(7) . . ?
C43 C44 C44A 119.6(7) . . ?
C45 C44 C44B 107.9(18) . . ?
C43 C44 C44B 133.4(19) . . ?
C442 C44A C44 108.2(7) . . ?
C442 C44A C443 110.8(11) . . ?
C44 C44A C443 112.0(8) . . ?
C442 C44A C444 104.3(9) . . ?
C44 C44A C444 113.7(9) . . ?
C443 C44A C444 107.6(10) . . ?
C44A C442 H44A 109.5 . . ?
C44A C442 H44B 109.5 . . ?
H44A C442 H44B 109.5 . . ?
C44A C442 H44C 109.5 . . ?
H44A C442 H44C 109.5 . . ?
H44B C442 H44C 109.5 . . ?
C44A C443 H44D 109.5 . . ?
C44A C443 H44E 109.5 . . ?
H44D C443 H44E 109.5 . . ?
C44A C443 H44F 109.5 . . ?
H44D C443 H44F 109.5 . . ?
H44E C443 H44F 109.5 . . ?
C44A C444 H44G 109.5 . . ?
C44A C444 H44H 109.5 . . ?
H44G C444 H44H 109.5 . . ?
C44A C444 H44I 109.5 . . ?
H44G C444 H44I 109.5 . . ?
H44H C444 H44I 109.5 . . ?
C447 C44B C445 115(4) . . ?
C447 C44B C446 136(6) . . ?
C445 C44B C446 91(5) . . ?
C447 C44B C44 112(5) . . ?
C445 C44B C44 91(4) . . ?
C446 C44B C44 101(5) . . ?
C44B C445 H44J 109.5 . . ?
C44B C445 H44K 109.5 . . ?
H44J C445 H44K 109.5 . . ?
C44B C445 H44L 109.5 . . ?
H44J C445 H44L 109.5 . . ?
H44K C445 H44L 109.5 . . ?
C44B C446 H44M 109.5 . . ?
C44B C446 H44N 109.5 . . ?
H44M C446 H44N 109.5 . . ?
C44B C446 H44O 109.5 . . ?
H44M C446 H44O 109.5 . . ?
H44N C446 H44O 109.5 . . ?
C44B C447 H44P 109.5 . . ?
C44B C447 H44Q 109.5 . . ?
H44P C447 H44Q 109.5 . . ?
C44B C447 H44R 109.5 . . ?
H44P C447 H44R 109.5 . . ?
H44Q C447 H44R 109.5 . . ?
C44 C45 C46 123.3(5) . . ?
C44 C45 H45 118.3 . . ?
C46 C45 H45 118.3 . . ?
C45 C46 C41 118.3(5) . . ?
C45 C46 C47 120.1(5) . . ?
C41 C46 C47 121.4(5) . . ?
C46 C47 C12 113.4(4) . . ?
C46 C47 H47A 108.9 . . ?
C12 C47 H47A 108.9 . . ?
C46 C47 H47B 108.9 . . ?
C12 C47 H47B 108.9 . . ?
H47A C47 H47B 107.7 . . ?
C51 N1 Cr1 170.7(5) . . ?
N1 C51 C52 169.7(8) . . ?
C51 C52 H52A 109.5 . . ?
C51 C52 H52B 109.5 . . ?
H52A C52 H52B 109.5 . . ?
C51 C52 H52C 109.5 . . ?
H52A C52 H52C 109.5 . . ?
H52B C52 H52C 109.5 . . ?
O6 C61 C62 127.6(11) . . ?
O6 C61 C63 119.5(11) . . ?
C62 C61 C63 112.9(10) . . ?
C61 C62 H62A 109.5 . . ?
C61 C62 H62B 109.5 . . ?
H62A C62 H62B 109.5 . . ?
C61 C62 H62C 109.5 . . ?
H62A C62 H62C 109.5 . . ?
H62B C62 H62C 109.5 . . ?
C61 C63 H63A 109.5 . . ?
C61 C63 H63B 109.5 . . ?
H63A C63 H63B 109.5 . . ?
C61 C63 H63C 109.5 . . ?
H63A C63 H63C 109.5 . . ?
H63B C63 H63C 109.5 . . ?
O7 C71 C72 122.9(14) . . ?
O7 C71 C73 121.3(12) . . ?
C72 C71 C73 115.7(12) . . ?
C71 C72 H72A 109.5 . . ?
C71 C72 H72B 109.5 . . ?
H72A C72 H72B 109.5 . . ?
C71 C72 H72C 109.5 . . ?
H72A C72 H72C 109.5 . . ?
H72B C72 H72C 109.5 . . ?
C71 C73 H73A 109.5 . . ?
C71 C73 H73B 109.5 . . ?
H73A C73 H73B 109.5 . . ?
C71 C73 H73C 109.5 . . ?
H73A C73 H73C 109.5 . . ?
H73B C73 H73C 109.5 . . ?

loop_
_geom_bond_atom_site_label_1
_geom_bond_atom_site_label_2
_geom_bond_distance
_geom_bond_site_symmetry_2
_geom_bond_publ_flag
Cr1 O3 1.884(3) . ?
Cr1 O4 1.944(3) . ?
Cr1 O1 1.951(3) 5_666 ?
Cr1 O1 2.018(3) . ?
Cr1 N1 2.038(4) . ?
Cr1 O2 2.057(3) . ?
O1 C11 1.381(6) . ?
O1 Cr1 1.951(3) 5_666 ?
C11 C16 1.390(6) . ?
C11 C12 1.395(7) . ?
C12 C13 1.389(7) . ?
C12 C47 1.520(7) . ?
C13 C14 1.367(7) . ?
C13 H13 0.9300 . ?
C14 C15 1.405(7) . ?
C14 C141 1.529(7) . ?
C141 C143 1.391(16) . ?
C141 C147 1.394(16) . ?
C141 C146 1.529(19) . ?
C141 C144 1.540(12) . ?
C141 C145 1.632(14) . ?
C141 C142 1.682(15) . ?
C142 H14A 0.9600 . ?
C142 H14B 0.9600 . ?
C142 H14C 0.9600 . ?
C143 H14D 0.9600 . ?
C143 H14E 0.9600 . ?
C143 H14F 0.9600 . ?
C144 H14G 0.9600 . ?
C144 H14H 0.9600 . ?
C144 H14I 0.9600 . ?
C145 H14J 0.9600 . ?
C145 H14K 0.9600 . ?
C145 H14L 0.9600 . ?
C146 H14M 0.9600 . ?
C146 H14N 0.9600 . ?
C146 H14O 0.9600 . ?
C147 H14P 0.9600 . ?
C147 H14Q 0.9600 . ?
C147 H14R 0.9600 . ?
C15 C16 1.385(7) . ?
C15 H15 0.9300 . ?
C16 C17 1.506(7) . ?
C17 C22 1.521(6) . ?
C17 H17A 0.9700 . ?
C17 H17B 0.9700 . ?
O2 C21 1.390(6) . ?
O2 H2 0.86(5) . ?
C21 C22 1.388(7) . ?
C21 C26 1.393(7) . ?
C22 C23 1.385(6) . ?
C23 C24 1.380(7) . ?
C23 H23 0.9300 . ?
C24 C25 1.376(7) . ?
C24 C241 1.533(7) . ?
C241 C242 1.513(7) . ?
C241 C244 1.522(8) . ?
C241 C243 1.533(8) . ?
C242 H24A 0.9600 . ?
C242 H24B 0.9600 . ?
C242 H24C 0.9600 . ?
C243 H24D 0.9600 . ?
C243 H24E 0.9600 . ?
C243 H24F 0.9600 . ?
C244 H24G 0.9600 . ?
C244 H24H 0.9600 . ?
C244 H24I 0.9600 . ?
C25 C26 1.389(7) . ?
C25 H25 0.9300 . ?
C26 C27 1.521(7) . ?
C27 C32 1.519(7) . ?
C27 H27A 0.9700 . ?
C27 H27B 0.9700 . ?
O3 C31 1.342(5) . ?
C31 C32 1.392(6) . ?
C31 C36 1.408(7) . ?
C32 C33 1.390(7) . ?
C33 C34 1.389(8) . ?
C33 H33 0.9300 . ?
C34 C35 1.390(7) . ?
C34 C34B 1.550(9) . ?
C34 C34A 1.57(3) . ?
C34A C344 1.507(19) . ?
C34A C343 1.521(19) . ?
C34A C342 1.52(2) . ?
C342 H34A 0.9600 . ?
C342 H34B 0.9600 . ?
C342 H34C 0.9600 . ?
C343 H34D 0.9600 . ?
C343 H34E 0.9600 . ?
C343 H34F 0.9600 . ?
C344 H34G 0.9600 . ?
C344 H34H 0.9600 . ?
C344 H34I 0.9600 . ?
C34B C346 1.501(9) . ?
C34B C347 1.506(11) . ?
C34B C345 1.511(11) . ?
C345 H34J 0.9600 . ?
C345 H34K 0.9600 . ?
C345 H34L 0.9600 . ?
C346 H34M 0.9600 . ?
C346 H34N 0.9600 . ?
C346 H34O 0.9600 . ?
C347 H34P 0.9600 . ?
C347 H34Q 0.9600 . ?
C347 H34R 0.9600 . ?
C35 C36 1.378(7) . ?
C35 H35 0.9300 . ?
C36 C37 1.519(7) . ?
C37 C42 1.518(7) . ?
C37 H37A 0.9700 . ?
C37 H37B 0.9700 . ?
O4 C41 1.360(6) . ?
C41 C42 1.391(7) . ?
C41 C46 1.399(7) . ?
C42 C43 1.376(7) . ?
C43 C44 1.391(8) . ?
C43 H43 0.9300 . ?
C44 C45 1.378(8) . ?
C44 C44A 1.519(11) . ?
C44 C44B 1.69(8) . ?
C44A C442 1.517(11) . ?
C44A C443 1.528(11) . ?
C44A C444 1.569(14) . ?
C442 H44A 0.9600 . ?
C442 H44B 0.9600 . ?
C442 H44C 0.9600 . ?
C443 H44D 0.9600 . ?
C443 H44E 0.9600 . ?
C443 H44F 0.9600 . ?
C444 H44G 0.9600 . ?
C444 H44H 0.9600 . ?
C444 H44I 0.9600 . ?
C44B C447 1.52(2) . ?
C44B C445 1.53(2) . ?
C44B C446 1.54(2) . ?
C445 H44J 0.9600 . ?
C445 H44K 0.9600 . ?
C445 H44L 0.9600 . ?
C446 H44M 0.9600 . ?
C446 H44N 0.9600 . ?
C446 H44O 0.9600 . ?
C447 H44P 0.9600 . ?
C447 H44Q 0.9600 . ?
C447 H44R 0.9600 . ?
C45 C46 1.386(7) . ?
C45 H45 0.9300 . ?
C46 C47 1.510(7) . ?
C47 H47A 0.9700 . ?
C47 H47B 0.9700 . ?
N1 C51 1.087(7) . ?
C51 C52 1.371(9) . ?
C52 H52A 0.9600 . ?
C52 H52B 0.9600 . ?
C52 H52C 0.9600 . ?
O6 C61 1.232(11) . ?
C61 C62 1.403(12) . ?
C61 C63 1.523(14) . ?
C62 H62A 0.9600 . ?
C62 H62B 0.9600 . ?
C62 H62C 0.9600 . ?
C63 H63A 0.9600 . ?
C63 H63B 0.9600 . ?
C63 H63C 0.9600 . ?
O7 C71 1.221(12) . ?
C71 C72 1.488(13) . ?
C71 C73 1.526(16) . ?
C72 H72A 0.9600 . ?
C72 H72B 0.9600 . ?
C72 H72C 0.9600 . ?
C73 H73A 0.9600 . ?
C73 H73B 0.9600 . ?
C73 H73C 0.9600 . ?

loop_
_geom_hbond_atom_site_label_D
_geom_hbond_atom_site_label_H
_geom_hbond_atom_site_label_A
_geom_hbond_distance_DH
_geom_hbond_distance_HA
_geom_hbond_distance_DA
_geom_hbond_angle_DHA
_geom_hbond_site_symmetry_A
O2 H2 O4 0.86(5) 1.81(5) 2.666(5) 170(5) 5_666

loop_
_geom_torsion_atom_site_label_1
_geom_torsion_atom_site_label_2
_geom_torsion_atom_site_label_3
_geom_torsion_atom_site_label_4
_geom_torsion
_geom_torsion_site_symmetry_1
_geom_torsion_site_symmetry_2
_geom_torsion_site_symmetry_3
_geom_torsion_site_symmetry_4
_geom_torsion_publ_flag
O4 Cr1 O1 C11 90.8(3) . . . . ?
O1 Cr1 O1 C11 -179.8(4) 5_666 . . . ?
N1 Cr1 O1 C11 -3.4(3) . . . . ?
O2 Cr1 O1 C11 -92.9(3) . . . . ?
O4 Cr1 O1 Cr1 -89.36(14) . . . 5_666 ?
O1 Cr1 O1 Cr1 0.0 5_666 . . 5_666 ?
N1 Cr1 O1 Cr1 176.44(15) . . . 5_666 ?
O2 Cr1 O1 Cr1 86.87(14) . . . 5_666 ?
Cr1 O1 C11 C16 -89.2(5) 5_666 . . . ?
Cr1 O1 C11 C16 90.5(4) . . . . ?
Cr1 O1 C11 C12 96.2(5) 5_666 . . . ?
Cr1 O1 C11 C12 -84.0(4) . . . . ?
O1 C11 C12 C13 174.5(4) . . . . ?
C16 C11 C12 C13 0.1(7) . . . . ?
O1 C11 C12 C47 -1.4(7) . . . . ?
C16 C11 C12 C47 -175.8(4) . . . . ?
C11 C12 C13 C14 -0.4(7) . . . . ?
C47 C12 C13 C14 175.7(4) . . . . ?
C12 C13 C14 C15 1.1(7) . . . . ?
C12 C13 C14 C141 -179.6(5) . . . . ?
C13 C14 C141 C143 -70.5(11) . . . . ?
C15 C14 C141 C143 108.8(10) . . . . ?
C13 C14 C141 C147 122.4(12) . . . . ?
C15 C14 C141 C147 -58.4(13) . . . . ?
C13 C14 C141 C146 -108.9(10) . . . . ?
C15 C14 C141 C146 70.4(11) . . . . ?
C13 C14 C141 C144 58.3(9) . . . . ?
C15 C14 C141 C144 -122.5(8) . . . . ?
C13 C14 C141 C145 -0.3(10) . . . . ?
C15 C14 C141 C145 179.0(8) . . . . ?
C13 C14 C141 C142 168.2(8) . . . . ?
C15 C14 C141 C142 -12.6(10) . . . . ?
C13 C14 C15 C16 -1.5(7) . . . . ?
C141 C14 C15 C16 179.2(5) . . . . ?
C14 C15 C16 C11 1.2(7) . . . . ?
C14 C15 C16 C17 -174.5(4) . . . . ?
O1 C11 C16 C15 -174.9(4) . . . . ?
C12 C11 C16 C15 -0.4(6) . . . . ?
O1 C11 C16 C17 0.4(6) . . . . ?
C12 C11 C16 C17 174.9(4) . . . . ?
C15 C16 C17 C22 85.6(5) . . . . ?
C11 C16 C17 C22 -89.8(5) . . . . ?
O3 Cr1 O2 C21 -92.2(3) . . . . ?
O1 Cr1 O2 C21 174.3(3) 5_666 . . . ?
O1 Cr1 O2 C21 91.7(3) . . . . ?
N1 Cr1 O2 C21 3.4(3) . . . . ?
Cr1 O2 C21 C22 -93.2(5) . . . . ?
Cr1 O2 C21 C26 83.7(4) . . . . ?
O2 C21 C22 C23 179.1(4) . . . . ?
C26 C21 C22 C23 2.4(7) . . . . ?
O2 C21 C22 C17 4.9(7) . . . . ?
C26 C21 C22 C17 -171.9(4) . . . . ?
C16 C17 C22 C23 -86.6(6) . . . . ?
C16 C17 C22 C21 87.5(6) . . . . ?
C21 C22 C23 C24 -1.3(8) . . . . ?
C17 C22 C23 C24 173.1(5) . . . . ?
C22 C23 C24 C25 -0.7(8) . . . . ?
C22 C23 C24 C241 -178.7(5) . . . . ?
C25 C24 C241 C242 -3.4(7) . . . . ?
C23 C24 C241 C242 174.5(5) . . . . ?
C25 C24 C241 C244 -125.3(6) . . . . ?
C23 C24 C241 C244 52.6(7) . . . . ?
C25 C24 C241 C243 116.1(6) . . . . ?
C23 C24 C241 C243 -66.0(6) . . . . ?
C23 C24 C25 C26 1.7(7) . . . . ?
C241 C24 C25 C26 179.7(5) . . . . ?
C24 C25 C26 C21 -0.7(7) . . . . ?
C24 C25 C26 C27 -176.8(5) . . . . ?
C22 C21 C26 C25 -1.5(7) . . . . ?
O2 C21 C26 C25 -178.3(4) . . . . ?
C22 C21 C26 C27 174.6(4) . . . . ?
O2 C21 C26 C27 -2.2(7) . . . . ?
C25 C26 C27 C32 82.9(5) . . . . ?
C21 C26 C27 C32 -93.0(5) . . . . ?
O4 Cr1 O3 C31 -91.3(3) . . . . ?
O1 Cr1 O3 C31 179.3(3) 5_666 . . . ?
N1 Cr1 O3 C31 3.5(3) . . . . ?
O2 Cr1 O3 C31 93.1(3) . . . . ?
Cr1 O3 C31 C32 -89.9(5) . . . . ?
Cr1 O3 C31 C36 86.7(5) . . . . ?
O3 C31 C32 C33 176.8(4) . . . . ?
C36 C31 C32 C33 0.2(7) . . . . ?
O3 C31 C32 C27 3.4(7) . . . . ?
C36 C31 C32 C27 -173.2(4) . . . . ?
C26 C27 C32 C33 -79.6(6) . . . . ?
C26 C27 C32 C31 93.7(5) . . . . ?
C31 C32 C33 C34 -0.7(8) . . . . ?
C27 C32 C33 C34 172.7(5) . . . . ?
C32 C33 C34 C35 1.3(8) . . . . ?
C32 C33 C34 C34B -172.7(6) . . . . ?
C32 C33 C34 C34A 157.8(13) . . . . ?
C33 C34 C34A C344 38(2) . . . . ?
C35 C34 C34A C344 -167.8(17) . . . . ?
C34B C34 C34A C344 -74(3) . . . . ?
C33 C34 C34A C343 160.8(14) . . . . ?
C35 C34 C34A C343 -45(2) . . . . ?
C34B C34 C34A C343 49.0(17) . . . . ?
C33 C34 C34A C342 -93(3) . . . . ?
C35 C34 C34A C342 61(3) . . . . ?
C34B C34 C34A C342 155(4) . . . . ?
C33 C34 C34B C346 31.0(11) . . . . ?
C35 C34 C34B C346 -142.7(8) . . . . ?
C34A C34 C34B C346 113(2) . . . . ?
C33 C34 C34B C347 152.1(8) . . . . ?
C35 C34 C34B C347 -21.6(10) . . . . ?
C34A C34 C34B C347 -125(2) . . . . ?
C33 C34 C34B C345 -87.3(9) . . . . ?
C35 C34 C34B C345 99.0(9) . . . . ?
C34A C34 C34B C345 -4.8(17) . . . . ?
C33 C34 C35 C36 -1.5(9) . . . . ?
C34B C34 C35 C36 172.5(6) . . . . ?
C34A C34 C35 C36 -155.6(15) . . . . ?
C34 C35 C36 C31 1.1(9) . . . . ?
C34 C35 C36 C37 -171.2(5) . . . . ?
O3 C31 C36 C35 -177.0(5) . . . . ?
C32 C31 C36 C35 -0.4(7) . . . . ?
O3 C31 C36 C37 -4.8(7) . . . . ?
C32 C31 C36 C37 171.9(5) . . . . ?
C35 C36 C37 C42 79.0(6) . . . . ?
C31 C36 C37 C42 -93.2(6) . . . . ?
O3 Cr1 O4 C41 89.2(3) . . . . ?
O1 Cr1 O4 C41 -177.3(3) 5_666 . . . ?
O1 Cr1 O4 C41 -95.0(3) . . . . ?
N1 Cr1 O4 C41 -7.0(3) . . . . ?
Cr1 O4 C41 C42 -82.4(5) . . . . ?
Cr1 O4 C41 C46 94.9(4) . . . . ?
O4 C41 C42 C43 179.3(4) . . . . ?
C46 C41 C42 C43 1.9(7) . . . . ?
O4 C41 C42 C37 3.0(6) . . . . ?
C46 C41 C42 C37 -174.4(4) . . . . ?
C36 C37 C42 C43 -82.8(6) . . . . ?
C36 C37 C42 C41 93.5(5) . . . . ?
C41 C42 C43 C44 -0.4(8) . . . . ?
C37 C42 C43 C44 176.0(5) . . . . ?
C42 C43 C44 C45 -0.7(8) . . . . ?
C42 C43 C44 C44A -179.3(7) . . . . ?
C42 C43 C44 C44B 161(2) . . . . ?
C45 C44 C44A C442 112.6(9) . . . . ?
C43 C44 C44A C442 -68.8(12) . . . . ?
C44B C44 C44A C442 68(6) . . . . ?
C45 C44 C44A C443 -9.9(15) . . . . ?
C43 C44 C44A C443 168.7(10) . . . . ?
C44B C44 C44A C443 -55(5) . . . . ?
C45 C44 C44A C444 -132.1(8) . . . . ?
C43 C44 C44A C444 46.5(9) . . . . ?
C44B C44 C44A C444 -177(6) . . . . ?
C45 C44 C44B C447 70(4) . . . . ?
C43 C44 C44B C447 -92(3) . . . . ?
C44A C44 C44B C447 -148(8) . . . . ?
C45 C44 C44B C445 -172(3) . . . . ?
C43 C44 C44B C445 25(4) . . . . ?
C44A C44 C44B C445 -30(4) . . . . ?
C45 C44 C44B C446 -81(4) . . . . ?
C43 C44 C44B C446 117(4) . . . . ?
C44A C44 C44B C446 61(6) . . . . ?
C43 C44 C45 C46 0.2(8) . . . . ?
C44A C44 C45 C46 178.8(7) . . . . ?
C44B C44 C45 C46 -165.7(18) . . . . ?
C44 C45 C46 C41 1.3(8) . . . . ?
C44 C45 C46 C47 -173.9(5) . . . . ?
O4 C41 C46 C45 -179.7(4) . . . . ?
C42 C41 C46 C45 -2.3(7) . . . . ?
O4 C41 C46 C47 -4.6(7) . . . . ?
C42 C41 C46 C47 172.7(4) . . . . ?
C45 C46 C47 C12 87.0(6) . . . . ?
C41 C46 C47 C12 -87.9(6) . . . . ?
C13 C12 C47 C46 -85.6(5) . . . . ?
C11 C12 C47 C46 90.2(6) . . . . ?
